data_7039167
loop_
_publ_author_name
'Liu, Ya-Hui'
'Lu, Li-Ping'
'Zhu, Miao-Li'
'Feng, Si-Si'
'Su, Feng'

_publ_section_title
;
 A new family of 1D, 2D and 3D frameworks aggregated from Ni5, Ni4 and Ni7
 building units: synthesis, structure, and magnetism.
;
_journal_issue 22
_journal_name_full 'Dalton transactions (Cambridge, England : 2003)'
_journal_page_first 9267
_journal_page_last 9278
_journal_paper_doi 10.1039/c5dt04953a
_journal_volume 45
_journal_year 2016
_chemical_formula_sum 'C15 H18 Ni2 O12'
_chemical_formula_weight 507.71
_chemical_name_systematic
; 
 ? 
;
_space_group_IT_number 2
_symmetry_space_group_name_Hall '-P 1'
_symmetry_space_group_name_H-M 'P -1'
_atom_sites_solution_hydrogens geom
_atom_sites_solution_primary direct
_atom_sites_solution_secondary difmap
_audit_creation_method SHELXL-97
_audit_update_record
;
2015-04-21 deposited with the CCDC.
2016-04-29 downloaded from the CCDC.
;
_cell_angle_alpha 98.828(2)
_cell_angle_beta 91.679(2)
_cell_angle_gamma 107.982(2)
_cell_formula_units_Z 2
_cell_length_a 7.8760(10)
_cell_length_b 10.4299(13)
_cell_length_c 12.2338(16)
_cell_measurement_temperature 293(2)
_cell_volume 941.4(2)
_computing_structure_refinement 'SHELXL-97 (Sheldrick, 2008)'
_computing_structure_solution 'SHELXS-97 (Sheldrick, 2008)'
_diffrn_ambient_temperature 293(2)
_diffrn_measured_fraction_theta_full 1.000
_diffrn_measured_fraction_theta_max 1.000
_diffrn_radiation_monochromator graphite
_diffrn_radiation_source 'fine-focus sealed tube'
_diffrn_radiation_type MoK\a
_diffrn_radiation_wavelength 0.71073
_diffrn_reflns_av_R_equivalents 0.0397
_diffrn_reflns_av_sigmaI/netI 0.0444
_diffrn_reflns_limit_h_max 9
_diffrn_reflns_limit_h_min -9
_diffrn_reflns_limit_k_max 12
_diffrn_reflns_limit_k_min -12
_diffrn_reflns_limit_l_max 14
_diffrn_reflns_limit_l_min -14
_diffrn_reflns_number 10152
_diffrn_reflns_theta_full 25.05
_diffrn_reflns_theta_max 25.05
_diffrn_reflns_theta_min 1.69
_exptl_absorpt_coefficient_mu 2.064
_exptl_crystal_density_diffrn 1.791
_exptl_crystal_density_method 'not measured'
_exptl_crystal_F_000 520
_refine_diff_density_max 0.504
_refine_diff_density_min -0.394
_refine_diff_density_rms 0.083
_refine_ls_extinction_method none
_refine_ls_goodness_of_fit_ref 1.029
_refine_ls_hydrogen_treatment mixed
_refine_ls_matrix_type full
_refine_ls_number_parameters 280
_refine_ls_number_reflns 3339
_refine_ls_number_restraints 18
_refine_ls_restrained_S_all 1.037
_refine_ls_R_factor_all 0.0444
_refine_ls_R_factor_gt 0.0320
_refine_ls_shift/su_max 0.001
_refine_ls_shift/su_mean 0.000
_refine_ls_structure_factor_coef Fsqd
_refine_ls_weighting_details 'calc w=1/[\s^2^(Fo^2^)+(0.0408P)^2^+0.2746P] where P=(Fo^2^+2Fc^2^)/3'
_refine_ls_weighting_scheme calc
_refine_ls_wR_factor_gt 0.0753
_refine_ls_wR_factor_ref 0.0816
_reflns_number_gt 2722
_reflns_number_total 3339
_reflns_threshold_expression >2sigma(I)
_cod_data_source_file c5dt04953a2.cif
_cod_data_source_block zh119-2
_cod_depositor_comments 'Adding full bibliography for 7039166--7039168.cif.'
_cod_database_code 7039167

loop_
_symmetry_equiv_pos_as_xyz
'x, y, z'
'-x, -y, -z'

loop_
_atom_site_label
_atom_site_type_symbol
_atom_site_fract_x
_atom_site_fract_y
_atom_site_fract_z
_atom_site_U_iso_or_equiv
_atom_site_adp_type
_atom_site_occupancy
_atom_site_symmetry_multiplicity
_atom_site_calc_flag
_atom_site_refinement_flags
_atom_site_disorder_assembly
_atom_site_disorder_group
Ni1 Ni 0.50937(5) 0.01811(4) 0.62913(3) 0.01531(13) Uani 1 1 d . . .
Ni2 Ni 0.46231(5) 0.26893(4) 0.55423(3) 0.01659(13) Uani 1 1 d . . .
O1 O 0.4006(3) 0.1032(2) 0.76640(19) 0.0262(6) Uani 1 1 d . . .
O2 O 0.3249(3) 0.2601(2) 0.68886(19) 0.0262(6) Uani 1 1 d . . .
O7 O 0.3795(3) 0.0654(2) 0.50073(18) 0.0175(5) Uani 1 1 d . . .
H7A H 0.2734 0.0196 0.4959 0.026 Uiso 1 1 d R . .
O10 O 0.5514(3) 0.4785(2) 0.6194(2) 0.0275(6) Uani 1 1 d . . .
H10A H 0.6435 0.5254 0.5973 0.041 Uiso 1 1 d R . .
H10B H 0.4772 0.5186 0.6162 0.041 Uiso 1 1 d R . .
O9 O 0.2314(3) 0.2850(2) 0.47342(19) 0.0239(5) Uani 1 1 d . . .
H9A H 0.1919 0.2248 0.4191 0.036 Uiso 1 1 d R . .
H9B H 0.1642 0.2654 0.5225 0.036 Uiso 1 1 d R . .
O3 O 0.3292(3) 0.7830(2) 1.36574(18) 0.0192(5) Uani 1 1 d . . .
O4 O 0.0655(3) 0.8022(2) 1.4130(2) 0.0290(6) Uani 1 1 d . . .
O5 O -0.3012(3) 0.1488(2) 1.35510(19) 0.0225(5) Uani 1 1 d . . .
O6 O -0.3851(3) 0.3281(2) 1.42790(19) 0.0227(5) Uani 1 1 d . . .
O8 O 0.6694(3) -0.0276(3) 0.7468(2) 0.0385(7) Uani 1 1 d . . .
H8A H 0.7697 -0.0317 0.7346 0.058 Uiso 1 1 d R . .
H8B H 0.6809 0.0299 0.8028 0.058 Uiso 1 1 d R . .
C9 C 0.1428(4) 0.5347(3) 1.2257(3) 0.0211(8) Uani 1 1 d . . .
H9 H 0.2391 0.5917 1.1960 0.025 Uiso 1 1 calc R . .
C1 C 0.3363(4) 0.2003(3) 0.7689(3) 0.0210(8) Uani 1 1 d . . .
C12 C -0.0683(4) 0.5025(3) 1.3638(3) 0.0200(7) Uani 1 1 d . . .
H12 H -0.1181 0.5380 1.4245 0.024 Uiso 1 1 calc R . .
C5 C 0.1362(5) 0.3462(3) 1.0708(3) 0.0241(8) Uani 1 1 d . . .
C14 C -0.2874(4) 0.2732(3) 1.3708(3) 0.0180(7) Uani 1 1 d . . .
C10 C 0.0757(4) 0.5869(3) 1.3200(3) 0.0180(7) Uani 1 1 d . . .
C2 C 0.2659(5) 0.2486(4) 0.8737(3) 0.0229(8) Uani 1 1 d . . .
C3 C 0.2563(5) 0.3805(4) 0.8945(3) 0.0323(9) Uani 1 1 d . . .
H3 H 0.2909 0.4369 0.8418 0.039 Uiso 1 1 calc R . .
C11 C 0.1601(4) 0.7354(3) 1.3711(3) 0.0185(7) Uani 1 1 d . . .
C8 C 0.0689(5) 0.3986(3) 1.1746(3) 0.0211(8) Uani 1 1 d . . .
C15 C -0.0709(4) 0.3147(3) 1.2232(3) 0.0215(8) Uani 1 1 d . . .
H15 H -0.1200 0.2229 1.1917 0.026 Uiso 1 1 calc R . .
C13 C -0.1386(4) 0.3656(3) 1.3178(3) 0.0173(7) Uani 1 1 d . . .
C7 C 0.2063(6) 0.1654(4) 0.9517(3) 0.0390(11) Uani 1 1 d . . .
H7 H 0.2096 0.0760 0.9390 0.047 Uiso 1 1 calc R . .
C6 C 0.1418(6) 0.2130(4) 1.0481(3) 0.0410(11) Uani 1 1 d . . .
H6 H 0.1013 0.1547 1.0988 0.049 Uiso 1 1 calc R . .
C4 C 0.1961(5) 0.4296(4) 0.9924(3) 0.0316(9) Uani 1 1 d . . .
H4 H 0.1958 0.5198 1.0058 0.038 Uiso 1 1 calc R . .
O11 O 1.0070(3) 0.0415(3) 0.3362(2) 0.0420(7) Uani 1 1 d . . .
H11A H 0.9917 -0.0310 0.3588 0.063 Uiso 1 1 d R . .
H11B H 0.9144 0.0612 0.3435 0.063 Uiso 1 1 d R . .
O12 O 0.6793(12) 0.1616(10) 0.9505(7) 0.094(3) Uani 0.50 1 d PU A -1
H12A H 0.6141 0.0921 0.9694 0.141 Uiso 0.50 1 d PR A -1
H12B H 0.6537 0.2264 0.9845 0.141 Uiso 0.50 1 d PR A -1
O13 O 0.5158(15) 0.2400(13) 0.1398(10) 0.054(3) Uani 0.25 1 d PU . .
H13A H 0.5136 0.2378 0.2042 0.081 Uiso 0.25 1 d PR . .
H13B H 0.5544 0.1829 0.1071 0.081 Uiso 0.25 1 d PR . .
O14 O 0.560(2) 0.0551(18) 0.9484(11) 0.069(4) Uani 0.25 1 d PU . .
H14A H 0.5332 0.1175 0.9274 0.104 Uiso 0.25 1 d PR . .
H14B H 0.4786 -0.0162 0.9261 0.104 Uiso 0.25 1 d PR . .

loop_
_atom_site_aniso_label
_atom_site_aniso_U_11
_atom_site_aniso_U_22
_atom_site_aniso_U_33
_atom_site_aniso_U_23
_atom_site_aniso_U_13
_atom_site_aniso_U_12
Ni1 0.0173(2) 0.0113(2) 0.0165(2) 0.00209(17) 0.00646(17) 0.00304(18)
Ni2 0.0190(2) 0.0130(2) 0.0184(2) 0.00297(17) 0.00761(18) 0.00535(18)
O1 0.0389(15) 0.0189(13) 0.0242(14) 0.0042(11) 0.0147(11) 0.0125(12)
O2 0.0313(14) 0.0324(15) 0.0208(13) 0.0068(11) 0.0124(11) 0.0166(12)
O7 0.0147(12) 0.0140(11) 0.0222(12) 0.0017(10) 0.0058(9) 0.0026(9)
O10 0.0285(14) 0.0192(13) 0.0367(15) 0.0057(11) 0.0065(11) 0.0093(11)
O9 0.0239(13) 0.0226(13) 0.0255(13) 0.0026(11) 0.0066(10) 0.0081(11)
O3 0.0157(12) 0.0151(12) 0.0253(13) 0.0037(10) 0.0069(10) 0.0022(10)
O4 0.0206(13) 0.0197(13) 0.0429(16) -0.0051(12) 0.0103(12) 0.0054(11)
O5 0.0259(13) 0.0118(12) 0.0285(14) 0.0043(10) 0.0151(11) 0.0026(10)
O6 0.0231(13) 0.0170(12) 0.0305(14) 0.0059(11) 0.0160(11) 0.0078(11)
O8 0.0385(16) 0.0529(18) 0.0304(15) 0.0076(13) 0.0032(12) 0.0231(14)
C9 0.0193(18) 0.0202(18) 0.0234(19) 0.0050(15) 0.0068(15) 0.0044(15)
C1 0.0196(18) 0.0190(19) 0.0191(19) -0.0004(15) 0.0076(14) -0.0001(15)
C12 0.0223(18) 0.0177(18) 0.0195(18) 0.0013(14) 0.0096(14) 0.0060(15)
C5 0.0239(19) 0.0204(19) 0.025(2) -0.0019(15) 0.0135(15) 0.0038(15)
C14 0.0203(18) 0.0145(17) 0.0173(18) 0.0023(14) 0.0038(14) 0.0030(14)
C10 0.0172(17) 0.0145(17) 0.0200(18) 0.0019(14) 0.0047(14) 0.0020(14)
C2 0.0263(19) 0.0217(19) 0.0194(18) 0.0015(15) 0.0088(15) 0.0060(16)
C3 0.048(2) 0.027(2) 0.029(2) 0.0114(17) 0.0217(18) 0.0172(19)
C11 0.0209(19) 0.0171(17) 0.0168(17) 0.0034(14) 0.0037(14) 0.0046(15)
C8 0.0243(19) 0.0167(18) 0.0213(19) 0.0020(15) 0.0083(15) 0.0052(15)
C15 0.0261(19) 0.0107(16) 0.0250(19) -0.0005(14) 0.0086(15) 0.0031(14)
C13 0.0194(18) 0.0128(17) 0.0188(18) 0.0028(14) 0.0068(14) 0.0034(14)
C7 0.068(3) 0.018(2) 0.036(2) 0.0069(17) 0.031(2) 0.017(2)
C6 0.071(3) 0.023(2) 0.033(2) 0.0095(18) 0.034(2) 0.015(2)
C4 0.047(2) 0.023(2) 0.029(2) 0.0028(17) 0.0172(18) 0.0163(18)
O11 0.0292(15) 0.0378(17) 0.058(2) 0.0025(15) 0.0058(13) 0.0123(13)
O12 0.105(6) 0.113(6) 0.067(5) -0.008(5) -0.020(4) 0.051(5)
O13 0.038(6) 0.071(7) 0.045(6) 0.021(6) -0.017(5) 0.002(5)
O14 0.081(8) 0.095(8) 0.057(7) 0.012(6) 0.018(6) 0.064(7)

loop_
_atom_type_symbol
_atom_type_description
_atom_type_scat_dispersion_real
_atom_type_scat_dispersion_imag
_atom_type_scat_source
C C 0.0033 0.0016 'International Tables Vol C Tables 4.2.6.8 and 6.1.1.4'
H H 0.0000 0.0000 'International Tables Vol C Tables 4.2.6.8 and 6.1.1.4'
Ni Ni 0.3393 1.1124 'International Tables Vol C Tables 4.2.6.8 and 6.1.1.4'
O O 0.0106 0.0060 'International Tables Vol C Tables 4.2.6.8 and 6.1.1.4'

loop_
_geom_angle_atom_site_label_1
_geom_angle_atom_site_label_2
_geom_angle_atom_site_label_3
_geom_angle
_geom_angle_site_symmetry_1
_geom_angle_site_symmetry_3
O5 Ni1 O7 99.37(9) 2_557 2_656
O5 Ni1 O7 93.99(9) 2_557 .
O7 Ni1 O7 80.87(9) 2_656 .
O5 Ni1 O3 163.00(9) 2_557 2_667
O7 Ni1 O3 96.00(9) 2_656 2_667
O7 Ni1 O3 81.28(9) . 2_667
O5 Ni1 O8 90.84(10) 2_557 .
O7 Ni1 O8 92.73(10) 2_656 .
O7 Ni1 O8 172.54(9) . .
O3 Ni1 O8 95.66(10) 2_667 .
O5 Ni1 O1 80.85(9) 2_557 .
O7 Ni1 O1 178.24(9) 2_656 .
O7 Ni1 O1 100.86(9) . .
O3 Ni1 O1 84.01(9) 2_667 .
O8 Ni1 O1 85.51(10) . .
O2 Ni2 O7 95.22(9) . .
O2 Ni2 O6 166.00(10) . 1_654
O7 Ni2 O6 98.66(9) . 1_654
O2 Ni2 O10 82.41(10) . .
O7 Ni2 O10 176.58(9) . .
O6 Ni2 O10 83.81(9) 1_654 .
O2 Ni2 O9 85.52(9) . .
O7 Ni2 O9 90.54(9) . .
O6 Ni2 O9 92.46(9) 1_654 .
O10 Ni2 O9 91.72(9) . .
O2 Ni2 O3 91.97(9) . 2_667
O7 Ni2 O3 80.37(9) . 2_667
O6 Ni2 O3 92.19(9) 1_654 2_667
O10 Ni2 O3 97.22(9) . 2_667
O9 Ni2 O3 170.33(9) . 2_667
C1 O1 Ni1 125.7(2) . .
C1 O2 Ni2 128.7(2) . .
Ni2 O7 Ni1 120.66(10) . 2_656
Ni2 O7 Ni1 96.05(9) . .
Ni1 O7 Ni1 99.13(9) 2_656 .
Ni2 O7 H7A 121.8 . .
Ni1 O7 H7A 106.6 2_656 .
Ni1 O7 H7A 108.6 . .
Ni2 O10 H10A 117.3 . .
Ni2 O10 H10B 116.0 . .
H10A O10 H10B 107.1 . .
Ni2 O9 H9A 112.4 . .
Ni2 O9 H9B 97.2 . .
H9A O9 H9B 106.9 . .
C11 O3 Ni1 129.9(2) . 2_667
C11 O3 Ni2 128.8(2) . 2_667
Ni1 O3 Ni2 92.06(9) 2_667 2_667
C14 O5 Ni1 130.9(2) . 2_557
C14 O6 Ni2 131.6(2) . 1_456
Ni1 O8 H8A 121.8 . .
Ni1 O8 H8B 106.3 . .
H8A O8 H8B 107.2 . .
C10 C9 C8 121.3(3) . .
C10 C9 H9 119.3 . .
C8 C9 H9 119.3 . .
O2 C1 O1 125.0(3) . .
O2 C1 C2 116.4(3) . .
O1 C1 C2 118.6(3) . .
C13 C12 C10 120.3(3) . .
C13 C12 H12 119.8 . .
C10 C12 H12 119.8 . .
C6 C5 C4 117.6(3) . .
C6 C5 C8 121.7(3) . .
C4 C5 C8 120.7(3) . .
O5 C14 O6 126.1(3) . .
O5 C14 C13 116.7(3) . .
O6 C14 C13 117.2(3) . .
C12 C10 C9 119.4(3) . .
C12 C10 C11 121.6(3) . .
C9 C10 C11 119.0(3) . .
C7 C2 C3 118.0(3) . .
C7 C2 C1 122.2(3) . .
C3 C2 C1 119.8(3) . .
C4 C3 C2 121.1(3) . .
C4 C3 H3 119.4 . .
C2 C3 H3 119.4 . .
O4 C11 O3 124.9(3) . .
O4 C11 C10 119.9(3) . .
O3 C11 C10 115.2(3) . .
C15 C8 C9 118.0(3) . .
C15 C8 C5 121.4(3) . .
C9 C8 C5 120.6(3) . .
C13 C15 C8 121.2(3) . .
C13 C15 H15 119.4 . .
C8 C15 H15 119.4 . .
C12 C13 C15 119.6(3) . .
C12 C13 C14 119.7(3) . .
C15 C13 C14 120.7(3) . .
C6 C7 C2 121.0(3) . .
C6 C7 H7 119.5 . .
C2 C7 H7 119.5 . .
C7 C6 C5 121.4(3) . .
C7 C6 H6 119.3 . .
C5 C6 H6 119.3 . .
C3 C4 C5 120.9(3) . .
C3 C4 H4 119.6 . .
C5 C4 H4 119.6 . .
H11A O11 H11B 107.0 . .
H12A O12 H12B 107.2 . .
H12A O12 H14A 55.3 . .
H12B O12 H14A 84.6 . .
H13A O13 H13B 112.4 . .
H12A O14 H14A 85.9 . .
H12A O14 H14B 165.3 . .
H14A O14 H14B 107.7 . .

loop_
_geom_bond_atom_site_label_1
_geom_bond_atom_site_label_2
_geom_bond_distance
_geom_bond_site_symmetry_2
Ni1 O5 2.029(2) 2_557
Ni1 O7 2.044(2) 2_656
Ni1 O7 2.052(2) .
Ni1 O3 2.062(2) 2_667
Ni1 O8 2.089(3) .
Ni1 O1 2.107(2) .
Ni2 O2 1.996(2) .
Ni2 O7 2.013(2) .
Ni2 O6 2.039(2) 1_654
Ni2 O10 2.095(2) .
Ni2 O9 2.108(2) .
Ni2 O3 2.137(2) 2_667
O1 C1 1.261(4) .
O2 C1 1.254(4) .
O7 Ni1 2.044(2) 2_656
O7 H7A 0.8199 .
O10 H10A 0.8199 .
O10 H10B 0.8200 .
O9 H9A 0.8200 .
O9 H9B 0.8198 .
O3 C11 1.277(4) .
O3 Ni1 2.062(2) 2_667
O3 Ni2 2.137(2) 2_667
O4 C11 1.239(4) .
O5 C14 1.252(4) .
O5 Ni1 2.029(2) 2_557
O6 C14 1.260(4) .
O6 Ni2 2.039(2) 1_456
O8 H8A 0.8213 .
O8 H8B 0.8206 .
C9 C10 1.389(4) .
C9 C8 1.393(5) .
C9 H9 0.9300 .
C1 C2 1.490(5) .
C12 C13 1.381(5) .
C12 C10 1.383(4) .
C12 H12 0.9300 .
C5 C6 1.388(5) .
C5 C4 1.390(5) .
C5 C8 1.483(4) .
C14 C13 1.504(4) .
C10 C11 1.508(4) .
C2 C7 1.383(5) .
C2 C3 1.385(5) .
C3 C4 1.384(5) .
C3 H3 0.9300 .
C8 C15 1.390(5) .
C15 C13 1.388(4) .
C15 H15 0.9300 .
C7 C6 1.381(5) .
C7 H7 0.9300 .
C6 H6 0.9300 .
C4 H4 0.9300 .
O11 H11A 0.8201 .
O11 H11B 0.8199 .
O12 H12A 0.8196 .
O12 H12B 0.8201 .
O12 H14A 1.1087 .
O13 H13A 0.7924 .
O13 H13B 0.8089 .
O14 H12A 0.5066 .
O14 H14A 0.8187 .
O14 H14B 0.8210 .

loop_
_geom_hbond_atom_site_label_D
_geom_hbond_atom_site_label_H
_geom_hbond_atom_site_label_A
_geom_hbond_distance_DH
_geom_hbond_distance_HA
_geom_hbond_distance_DA
_geom_hbond_angle_DHA
_geom_hbond_site_symmetry_A
O7 H7A O4 0.82 2.40 3.091(3) 142.6 1_544
O10 H10A O9 0.82 2.24 2.944(3) 144.8 2_666
O10 H10B O6 0.82 2.08 2.840(3) 153.7 2_567
O9 H9A O11 0.82 2.10 2.853(4) 152.9 1_455
O9 H9B O2 0.82 2.38 2.788(3) 111.4 .
O9 H9B O4 0.82 1.97 2.738(3) 156.8 2_567
O8 H8A O11 0.82 2.01 2.808(4) 165.0 2_756
O8 H8B O12 0.82 2.10 2.914(9) 172.9 .
O8 H8B O14 0.82 2.06 2.737(13) 139.3 .
O11 H11A O4 0.82 2.18 2.954(4) 157.1 1_644
O11 H11B O5 0.82 2.16 2.971(3) 169.5 1_654
O13 H13A O8 0.79 2.40 2.834(12) 115.8 2_656
O13 H13B O12 0.81 2.19 2.816(16) 134.4 1_554
O13 H13B O14 0.81 2.19 2.90(2) 146.5 1_554
O13 H13B O14 0.81 2.34 2.97(2) 134.3 2_656
O14 H14A O1 0.82 2.16 2.713(14) 124.5 .
O14 H14B O12 0.82 2.40 2.93(2) 122.4 2_657
O14 H14B O13 0.82 2.36 2.97(2) 130.8 2_656

loop_
_geom_torsion_atom_site_label_1
_geom_torsion_atom_site_label_2
_geom_torsion_atom_site_label_3
_geom_torsion_atom_site_label_4
_geom_torsion
_geom_torsion_site_symmetry_1
_geom_torsion_site_symmetry_4
O5 Ni1 O1 C1 -117.3(3) 2_557 .
O7 Ni1 O1 C1 145(3) 2_656 .
O7 Ni1 O1 C1 -25.0(3) . .
O3 Ni1 O1 C1 54.9(3) 2_667 .
O8 Ni1 O1 C1 151.1(3) . .
O7 Ni2 O2 C1 60.1(3) . .
O6 Ni2 O2 C1 -127.6(4) 1_654 .
O10 Ni2 O2 C1 -117.4(3) . .
O9 Ni2 O2 C1 150.2(3) . .
O3 Ni2 O2 C1 -20.4(3) 2_667 .
O2 Ni2 O7 Ni1 -171.49(12) . 2_656
O6 Ni2 O7 Ni1 10.39(14) 1_654 2_656
O10 Ni2 O7 Ni1 -125.6(15) . 2_656
O9 Ni2 O7 Ni1 102.96(12) . 2_656
O3 Ni2 O7 Ni1 -80.37(12) 2_667 2_656
O2 Ni2 O7 Ni1 -67.12(10) . .
O6 Ni2 O7 Ni1 114.76(9) 1_654 .
O10 Ni2 O7 Ni1 -21.2(15) . .
O9 Ni2 O7 Ni1 -152.67(9) . .
O3 Ni2 O7 Ni1 23.99(8) 2_667 .
O5 Ni1 O7 Ni2 138.70(9) 2_557 .
O7 Ni1 O7 Ni2 -122.44(12) 2_656 .
O3 Ni1 O7 Ni2 -24.86(9) 2_667 .
O8 Ni1 O7 Ni2 -91.1(8) . .
O1 Ni1 O7 Ni2 57.27(10) . .
O5 Ni1 O7 Ni1 -98.86(9) 2_557 2_656
O7 Ni1 O7 Ni1 0.0 2_656 2_656
O3 Ni1 O7 Ni1 97.58(9) 2_667 2_656
O8 Ni1 O7 Ni1 31.3(8) . 2_656
O1 Ni1 O7 Ni1 179.70(9) . 2_656
Ni2 O2 C1 O1 -21.0(5) . .
Ni2 O2 C1 C2 159.7(2) . .
Ni1 O1 C1 O2 1.1(5) . .
Ni1 O1 C1 C2 -179.5(2) . .
Ni1 O5 C14 O6 19.9(5) 2_557 .
Ni1 O5 C14 C13 -161.0(2) 2_557 .
Ni2 O6 C14 O5 23.3(5) 1_456 .
Ni2 O6 C14 C13 -155.8(2) 1_456 .
C13 C12 C10 C9 3.5(5) . .
C13 C12 C10 C11 -177.5(3) . .
C8 C9 C10 C12 -0.5(5) . .
C8 C9 C10 C11 -179.5(3) . .
O2 C1 C2 C7 154.7(4) . .
O1 C1 C2 C7 -24.7(5) . .
O2 C1 C2 C3 -24.3(5) . .
O1 C1 C2 C3 156.3(4) . .
C7 C2 C3 C4 2.7(6) . .
C1 C2 C3 C4 -178.3(3) . .
Ni1 O3 C11 O4 -22.7(5) 2_667 .
Ni2 O3 C11 O4 114.2(3) 2_667 .
Ni1 O3 C11 C10 156.3(2) 2_667 .
Ni2 O3 C11 C10 -66.8(4) 2_667 .
C12 C10 C11 O4 -35.1(5) . .
C9 C10 C11 O4 143.9(3) . .
C12 C10 C11 O3 145.8(3) . .
C9 C10 C11 O3 -35.2(4) . .
C10 C9 C8 C15 -2.2(5) . .
C10 C9 C8 C5 176.9(3) . .
C6 C5 C8 C15 -34.9(6) . .
C4 C5 C8 C15 145.0(4) . .
C6 C5 C8 C9 146.0(4) . .
C4 C5 C8 C9 -34.1(5) . .
C9 C8 C15 C13 1.8(5) . .
C5 C8 C15 C13 -177.3(3) . .
C10 C12 C13 C15 -3.8(5) . .
C10 C12 C13 C14 176.1(3) . .
C8 C15 C13 C12 1.1(5) . .
C8 C15 C13 C14 -178.8(3) . .
O5 C14 C13 C12 -154.1(3) . .
O6 C14 C13 C12 25.1(5) . .
O5 C14 C13 C15 25.9(5) . .
O6 C14 C13 C15 -155.0(3) . .
C3 C2 C7 C6 -1.0(6) . .
C1 C2 C7 C6 180.0(4) . .
C2 C7 C6 C5 -0.7(7) . .
C4 C5 C6 C7 0.7(6) . .
C8 C5 C6 C7 -179.4(4) . .
C2 C3 C4 C5 -2.8(6) . .
C6 C5 C4 C3 1.0(6) . .
C8 C5 C4 C3 -178.9(3) . .
